data_7015539
loop_
_publ_author_name
'Katsenis, Athanassios D.'
'Kessler, Vadim G.'
'Papaefstathiou, Giannis S.'

_publ_section_title
;
 High-spin Ni(II) clusters: triangles and planar tetranuclear
 complexes.
;
_journal_issue 17
_journal_name_full 'Dalton transactions (Cambridge, England : 2003)'
_journal_page_first 4590
_journal_page_last 4598
_journal_paper_doi 10.1039/c0dt01705a
_journal_volume 40
_journal_year 2011
_chemical_formula_sum 'C56 H68 Cl4 N8 Ni4 O12'
_chemical_formula_weight 1421.82
_chemical_name_systematic
;
?
;
_space_group_IT_number 14
_symmetry_cell_setting monoclinic
_symmetry_space_group_name_Hall '-P 2ybc'
_symmetry_space_group_name_H-M 'P 1 21/c 1'
_atom_sites_solution_hydrogens geom
_atom_sites_solution_primary direct
_atom_sites_solution_secondary difmap
_audit_creation_method SHELXL-97
_cell_angle_alpha 90.00
_cell_angle_beta 100.253(5)
_cell_angle_gamma 90.00
_cell_formula_units_Z 2
_cell_length_a 14.098(4)
_cell_length_b 17.364(5)
_cell_length_c 11.925(4)
_cell_measurement_reflns_used 998
_cell_measurement_temperature 298(2)
_cell_measurement_theta_max 28.00
_cell_measurement_theta_min 1.47
_cell_volume 2872.6(15)
_computing_cell_refinement 'Bruker SAINTPLUS'
_computing_data_collection 'Bruker SMART'
_computing_data_reduction 'Bruker SAINTPLUS'
_computing_molecular_graphics 'Bruker SHELXTL-NT'
_computing_publication_material 'Bruker SHELXTL-NT'
_computing_structure_refinement 'SHELXL-97 (Sheldrick, 2008)'
_computing_structure_solution 'SHELXS-97 (Sheldrick, 2008)'
_diffrn_ambient_temperature 298(2)
_diffrn_measured_fraction_theta_full 0.952
_diffrn_measured_fraction_theta_max 0.952
_diffrn_measurement_device_type 'Bruker SMART CCD 1k'
_diffrn_measurement_method 'Bruker SMART'
_diffrn_radiation_monochromator graphite
_diffrn_radiation_source 'fine-focus sealed tube'
_diffrn_radiation_type MoK\a
_diffrn_radiation_wavelength 0.71073
_diffrn_reflns_av_R_equivalents 0.0424
_diffrn_reflns_av_sigmaI/netI 0.0664
_diffrn_reflns_limit_h_max 9
_diffrn_reflns_limit_h_min -18
_diffrn_reflns_limit_k_max 22
_diffrn_reflns_limit_k_min -22
_diffrn_reflns_limit_l_max 15
_diffrn_reflns_limit_l_min -14
_diffrn_reflns_number 17328
_diffrn_reflns_theta_full 28.35
_diffrn_reflns_theta_max 28.35
_diffrn_reflns_theta_min 1.47
_exptl_absorpt_coefficient_mu 1.547
_exptl_absorpt_correction_T_max 0.8011
_exptl_absorpt_correction_T_min 0.5427
_exptl_absorpt_correction_type empirical
_exptl_absorpt_process_details 'Bruker SADABS'
_exptl_crystal_colour green
_exptl_crystal_density_diffrn 1.644
_exptl_crystal_density_meas ?
_exptl_crystal_density_method 'not measured'
_exptl_crystal_description plate
_exptl_crystal_F_000 1472
_exptl_crystal_size_max 0.45
_exptl_crystal_size_mid 0.40
_exptl_crystal_size_min 0.15
_refine_diff_density_max 0.671
_refine_diff_density_min -0.947
_refine_diff_density_rms 0.084
_refine_ls_extinction_method none
_refine_ls_goodness_of_fit_ref 1.049
_refine_ls_hydrogen_treatment constr
_refine_ls_matrix_type full
_refine_ls_number_parameters 359
_refine_ls_number_reflns 6827
_refine_ls_number_restraints 6
_refine_ls_restrained_S_all 1.069
_refine_ls_R_factor_all 0.0897
_refine_ls_R_factor_gt 0.0462
_refine_ls_shift/su_max 0.000
_refine_ls_shift/su_mean 0.000
_refine_ls_structure_factor_coef Fsqd
_refine_ls_weighting_details 'calc w=1/[\s^2^(Fo^2^)+(0.0704P)^2^+0.0000P] where P=(Fo^2^+2Fc^2^)/3'
_refine_ls_weighting_scheme calc
_refine_ls_wR_factor_gt 0.1195
_refine_ls_wR_factor_ref 0.1336
_reflns_number_gt 4346
_reflns_number_total 6827
_reflns_threshold_expression >2sigma(I)
_cod_data_source_file c0dt01705a.txt
_cod_data_source_block tdk473t
_cod_depositor_comments
;
The following automatic conversions were performed:
'_symmetry_cell_setting' value 'Monoclinic' changed to 'monoclinic'
according to '/home/saulius/struct/CIF-dictionaries/cif_core.dic'
dictionary named 'cif_core.dic' version 2.4.1 from
2010-06-29.

'_exptl_absorpt_correction_type' value 'Empirical' changed to
'empirical' according to
'/home/saulius/struct/CIF-dictionaries/cif_core.dic' dictionary named
'cif_core.dic' version 2.4.1 from 2010-06-29.

Automatic conversion script
Id: cif_fix_enum 1555 2011-01-17 13:19:09Z saulius 

The following automatic conversions were performed:

'_exptl_crystal_density_meas' value 'not measured' was changed to '?'
- the value is perceived as not measured.

Automatic conversion script
Id: cif_fix_values 3008 2015-01-20 13:52:24Z robertas 
;
_cod_original_cell_volume 2872.5(14)
_cod_original_sg_symbol_H-M P2(1)/c
_cod_database_code 7015539

loop_
_symmetry_equiv_pos_as_xyz
'x, y, z'
'-x, y+1/2, -z+1/2'
'-x, -y, -z'
'x, -y-1/2, z-1/2'

loop_
_atom_site_label
_atom_site_type_symbol
_atom_site_fract_x
_atom_site_fract_y
_atom_site_fract_z
_atom_site_U_iso_or_equiv
_atom_site_adp_type
_atom_site_occupancy
_atom_site_symmetry_multiplicity
_atom_site_calc_flag
_atom_site_refinement_flags
_atom_site_disorder_assembly
_atom_site_disorder_group
Ni1 Ni 0.86994(3) 1.01181(3) 0.65480(4) 0.03205(14) Uani 1 1 d . . .
Ni2 Ni 1.09105(3) 1.02872(3) 0.58615(4) 0.02987(14) Uani 1 1 d . . .
Cl1 Cl 0.99924(6) 1.10304(5) 0.70219(8) 0.0392(2) Uani 1 1 d . . .
Cl2 Cl 0.59500(12) 1.03317(16) 0.80386(15) 0.1381(9) Uani 1 1 d . . .
O1 O 0.97523(15) 0.95100(12) 0.57644(19) 0.0284(5) Uani 1 1 d . . .
O2 O 1.06110(16) 0.83637(14) 0.5947(2) 0.0381(6) Uani 1 1 d . . .
H2A H 1.0892 0.8628 0.5540 0.057 Uiso 1 1 calc R . .
O3 O 0.83456(15) 1.05488(14) 0.49558(19) 0.0326(5) Uani 1 1 d . . .
O4 O 0.68403(17) 1.11542(16) 0.4726(2) 0.0498(7) Uani 1 1 d . . .
O5 O 0.78866(18) 1.07348(16) 0.7602(2) 0.0495(7) Uani 1 1 d . . .
N1 N 0.8473(2) 0.86668(17) 0.4502(3) 0.0362(7) Uani 1 1 d . . .
N2 N 0.9262(2) 0.93308(16) 0.7793(2) 0.0345(7) Uani 1 1 d . . .
N3 N 0.7401(2) 0.95481(18) 0.5961(3) 0.0400(7) Uani 1 1 d . . .
N4 N 0.8060(2) 1.00861(19) 0.2826(3) 0.0410(7) Uani 1 1 d . . .
C1 C 0.7745(3) 0.8295(3) 0.3838(4) 0.0506(10) Uani 1 1 d . . .
H1 H 0.7444 0.8527 0.3166 0.061 Uiso 1 1 calc R . .
C2 C 0.7435(3) 0.7592(3) 0.4116(5) 0.0605(12) Uani 1 1 d . . .
H2 H 0.6936 0.7345 0.3634 0.073 Uiso 1 1 calc R . .
C3 C 0.7861(3) 0.7251(3) 0.5107(5) 0.0649(13) Uani 1 1 d . . .
H3 H 0.7635 0.6780 0.5323 0.078 Uiso 1 1 calc R . .
C4 C 0.8626(3) 0.7606(2) 0.5786(4) 0.0504(10) Uani 1 1 d . . .
H4 H 0.8945 0.7370 0.6448 0.060 Uiso 1 1 calc R . .
C5 C 0.8910(2) 0.8326(2) 0.5460(3) 0.0356(8) Uani 1 1 d . . .
C6 C 0.9775(2) 0.8754(2) 0.6138(3) 0.0314(8) Uani 1 1 d . . .
C7 C 0.9764(2) 0.8752(2) 0.7419(3) 0.0356(8) Uani 1 1 d . . .
C8 C 1.0247(3) 0.8215(2) 0.8163(3) 0.0493(10) Uani 1 1 d . . .
H8 H 1.0580 0.7813 0.7895 0.059 Uiso 1 1 calc R . .
C9 C 1.0227(3) 0.8286(3) 0.9308(4) 0.0562(11) Uani 1 1 d . . .
H9 H 1.0546 0.7929 0.9822 0.067 Uiso 1 1 calc R . .
C10 C 0.9738(3) 0.8879(2) 0.9686(3) 0.0517(10) Uani 1 1 d . . .
H10 H 0.9728 0.8937 1.0459 0.062 Uiso 1 1 calc R . .
C11 C 0.9254(3) 0.9396(2) 0.8903(3) 0.0448(9) Uani 1 1 d . . .
H11 H 0.8914 0.9798 0.9159 0.054 Uiso 1 1 calc R . .
C12 C 0.6993(3) 0.8996(3) 0.6479(4) 0.0554(11) Uani 1 1 d . . .
H12 H 0.7332 0.8801 0.7159 0.066 Uiso 1 1 calc R . .
C13 C 0.6095(3) 0.8696(3) 0.6065(5) 0.0710(15) Uani 1 1 d . . .
H13 H 0.5848 0.8296 0.6444 0.085 Uiso 1 1 calc R . .
C14 C 0.5586(3) 0.8990(3) 0.5106(5) 0.0719(15) Uani 1 1 d . . .
H14 H 0.4971 0.8804 0.4823 0.086 Uiso 1 1 calc R . .
C15 C 0.5976(3) 0.9579(3) 0.4532(4) 0.0551(11) Uani 1 1 d . . .
H15 H 0.5633 0.9787 0.3862 0.066 Uiso 1 1 calc R . .
C16 C 0.6894(3) 0.9845(2) 0.4989(3) 0.0407(9) Uani 1 1 d . . .
C17 C 0.7374(2) 1.0504(2) 0.4473(3) 0.0394(9) Uani 1 1 d . . .
C18 C 0.7307(3) 1.0424(2) 0.3168(3) 0.0473(10) Uani 1 1 d . . .
C19 C 0.6532(3) 1.0692(4) 0.2388(4) 0.0847(18) Uani 1 1 d . . .
H19 H 0.6007 1.0923 0.2629 0.102 Uiso 1 1 calc R . .
C20 C 0.6557(4) 1.0609(5) 0.1251(5) 0.113(3) Uani 1 1 d . . .
H20 H 0.6038 1.0778 0.0714 0.136 Uiso 1 1 calc R . .
C21 C 0.7339(4) 1.0279(4) 0.0890(4) 0.095(2) Uani 1 1 d . . .
H21 H 0.7369 1.0238 0.0119 0.114 Uiso 1 1 calc R . .
C22 C 0.8073(3) 1.0011(3) 0.1714(4) 0.0600(12) Uani 1 1 d . . .
H22 H 0.8598 0.9770 0.1489 0.072 Uiso 1 1 calc R . .
C23 C 0.7238(3) 1.1896(3) 0.4543(5) 0.0790(16) Uani 1 1 d . . .
H23A H 0.6822 1.2292 0.4740 0.118 Uiso 1 1 calc R . .
H23B H 0.7294 1.1947 0.3756 0.118 Uiso 1 1 calc R . .
H23C H 0.7864 1.1944 0.5011 0.118 Uiso 1 1 calc R . .
C24 C 0.7903(4) 1.1484(4) 0.7838(6) 0.104(2) Uani 1 1 d . . .
H24A H 0.7460 1.1591 0.8343 0.156 Uiso 1 1 calc R . .
H24B H 0.7720 1.1771 0.7145 0.156 Uiso 1 1 calc R . .
H24C H 0.8542 1.1630 0.8196 0.156 Uiso 1 1 calc R . .
C53 C 0.5251(15) 0.8139(13) 1.2141(17) 0.324(10) Uiso 1 1 d D . .
C54 C 0.4821(14) 0.7508(10) 1.2818(15) 0.324(9) Uiso 1 1 d D . .
O50 O 0.517(3) 0.819(3) 1.087(2) 0.73(3) Uiso 0.66(3) 1 d PD . .
C52 C 0.5898(8) 0.8766(7) 0.9067(10) 0.180(4) Uiso 1 1 d D . .
C51 C 0.576(2) 0.870(2) 1.029(2) 0.57(2) Uiso 1 1 d D . .
O50A O 0.5670(17) 0.8602(14) 1.152(2) 0.197(17) Uiso 0.34(3) 1 d P . .

loop_
_atom_site_aniso_label
_atom_site_aniso_U_11
_atom_site_aniso_U_22
_atom_site_aniso_U_33
_atom_site_aniso_U_23
_atom_site_aniso_U_13
_atom_site_aniso_U_12
Ni1 0.0308(2) 0.0351(3) 0.0320(2) 0.00077(19) 0.01027(18) 0.00216(18)
Ni2 0.0269(2) 0.0345(3) 0.0282(2) -0.00169(19) 0.00475(17) -0.00041(18)
Cl1 0.0403(5) 0.0411(5) 0.0377(5) -0.0080(4) 0.0111(4) -0.0018(4)
Cl2 0.0621(9) 0.277(3) 0.0784(11) -0.0456(14) 0.0224(8) -0.0303(13)
O1 0.0281(12) 0.0290(13) 0.0288(12) 0.0030(10) 0.0071(9) 0.0010(9)
O2 0.0380(13) 0.0336(14) 0.0463(15) 0.0034(11) 0.0175(11) 0.0079(11)
O3 0.0229(11) 0.0420(15) 0.0330(13) 0.0012(11) 0.0051(9) 0.0031(10)
O4 0.0367(14) 0.0483(17) 0.0669(19) 0.0067(14) 0.0157(13) 0.0132(12)
O5 0.0428(15) 0.0468(18) 0.0627(19) -0.0030(14) 0.0199(13) 0.0088(13)
N1 0.0342(16) 0.0365(18) 0.0394(18) -0.0069(14) 0.0110(13) -0.0038(13)
N2 0.0385(16) 0.0333(17) 0.0338(16) 0.0010(13) 0.0123(13) 0.0030(13)
N3 0.0322(16) 0.0397(18) 0.051(2) -0.0035(15) 0.0163(14) 0.0010(13)
N4 0.0334(16) 0.054(2) 0.0339(16) -0.0002(15) 0.0011(13) 0.0040(14)
C1 0.044(2) 0.056(3) 0.051(2) -0.010(2) 0.0071(18) -0.006(2)
C2 0.045(2) 0.048(3) 0.086(4) -0.018(3) 0.007(2) -0.014(2)
C3 0.057(3) 0.036(3) 0.102(4) -0.006(3) 0.018(3) -0.015(2)
C4 0.047(2) 0.035(2) 0.070(3) 0.003(2) 0.015(2) -0.0064(18)
C5 0.0342(19) 0.0306(19) 0.045(2) -0.0066(16) 0.0155(16) -0.0011(15)
C6 0.0317(18) 0.0272(19) 0.0380(19) 0.0011(15) 0.0134(15) 0.0016(14)
C7 0.0374(19) 0.036(2) 0.0347(19) 0.0037(16) 0.0098(15) -0.0036(16)
C8 0.066(3) 0.038(2) 0.045(2) 0.0108(19) 0.015(2) 0.0113(19)
C9 0.068(3) 0.056(3) 0.045(2) 0.018(2) 0.009(2) 0.007(2)
C10 0.075(3) 0.053(3) 0.029(2) 0.0069(19) 0.0148(19) 0.001(2)
C11 0.053(2) 0.051(3) 0.033(2) -0.0017(18) 0.0143(17) -0.0040(19)
C12 0.049(2) 0.054(3) 0.069(3) 0.007(2) 0.027(2) -0.004(2)
C13 0.046(3) 0.069(3) 0.104(4) 0.002(3) 0.032(3) -0.014(2)
C14 0.033(2) 0.071(3) 0.114(5) -0.020(3) 0.021(3) -0.013(2)
C15 0.029(2) 0.059(3) 0.076(3) -0.008(2) 0.005(2) 0.0028(19)
C16 0.0294(19) 0.046(2) 0.048(2) -0.0091(18) 0.0103(16) 0.0003(16)
C17 0.0245(18) 0.047(2) 0.046(2) 0.0029(18) 0.0066(15) 0.0074(15)
C18 0.034(2) 0.064(3) 0.042(2) 0.004(2) -0.0008(17) 0.0041(18)
C19 0.051(3) 0.149(6) 0.049(3) 0.009(3) -0.005(2) 0.035(3)
C20 0.073(4) 0.199(8) 0.057(4) 0.010(4) -0.017(3) 0.050(5)
C21 0.066(3) 0.180(7) 0.036(3) 0.000(3) -0.001(2) 0.027(4)
C22 0.050(3) 0.088(4) 0.039(2) -0.003(2) -0.0015(19) 0.006(2)
C23 0.071(3) 0.055(3) 0.119(5) 0.021(3) 0.039(3) 0.021(3)
C24 0.094(4) 0.096(5) 0.135(6) -0.028(4) 0.054(4) 0.016(4)

loop_
_atom_type_symbol
_atom_type_description
_atom_type_scat_dispersion_real
_atom_type_scat_dispersion_imag
_atom_type_scat_source
C C 0.0033 0.0016 'International Tables Vol C Tables 4.2.6.8 and 6.1.1.4'
H H 0.0000 0.0000 'International Tables Vol C Tables 4.2.6.8 and 6.1.1.4'
N N 0.0061 0.0033 'International Tables Vol C Tables 4.2.6.8 and 6.1.1.4'
O O 0.0106 0.0060 'International Tables Vol C Tables 4.2.6.8 and 6.1.1.4'
Cl Cl 0.1484 0.1585 'International Tables Vol C Tables 4.2.6.8 and 6.1.1.4'
Ni Ni 0.3393 1.1124 'International Tables Vol C Tables 4.2.6.8 and 6.1.1.4'

loop_
_geom_angle_atom_site_label_1
_geom_angle_atom_site_label_2
_geom_angle_atom_site_label_3
_geom_angle
_geom_angle_site_symmetry_1
_geom_angle_site_symmetry_3
_geom_angle_publ_flag
O3 Ni1 N2 156.68(11) . . ?
O3 Ni1 N3 78.77(11) . . ?
N2 Ni1 N3 97.39(12) . . ?
O3 Ni1 O5 107.43(10) . . ?
N2 Ni1 O5 94.95(11) . . ?
N3 Ni1 O5 84.54(11) . . ?
O3 Ni1 O1 81.27(9) . . ?
N2 Ni1 O1 77.45(10) . . ?
N3 Ni1 O1 104.56(10) . . ?
O5 Ni1 O1 168.70(10) . . ?
O3 Ni1 Cl1 91.55(7) . . ?
N2 Ni1 Cl1 95.09(9) . . ?
N3 Ni1 Cl1 166.66(9) . . ?
O5 Ni1 Cl1 89.72(8) . . ?
O1 Ni1 Cl1 82.73(7) . . ?
O1 Ni2 N4 158.76(11) 3_776 3_776 ?
O1 Ni2 N1 77.80(10) 3_776 3_776 ?
N4 Ni2 N1 99.79(12) 3_776 3_776 ?
O1 Ni2 O1 80.67(9) 3_776 . ?
N4 Ni2 O1 106.08(11) 3_776 . ?
N1 Ni2 O1 153.09(10) 3_776 . ?
O1 Ni2 O3 82.02(9) 3_776 3_776 ?
N4 Ni2 O3 78.09(11) 3_776 3_776 ?
N1 Ni2 O3 103.94(10) 3_776 3_776 ?
O1 Ni2 O3 88.75(9) . 3_776 ?
O1 Ni2 Cl1 104.54(7) 3_776 . ?
N4 Ni2 Cl1 96.31(9) 3_776 . ?
N1 Ni2 Cl1 86.55(8) 3_776 . ?
O1 Ni2 Cl1 83.41(7) . . ?
O3 Ni2 Cl1 168.74(7) 3_776 . ?
Ni1 Cl1 Ni2 88.55(4) . . ?
C6 O1 Ni2 116.9(2) . 3_776 ?
C6 O1 Ni2 128.09(19) . . ?
Ni2 O1 Ni2 99.33(9) 3_776 . ?
C6 O1 Ni1 107.55(18) . . ?
Ni2 O1 Ni1 95.36(9) 3_776 . ?
Ni2 O1 Ni1 104.37(10) . . ?
C17 O3 Ni1 115.4(2) . . ?
C17 O3 Ni2 107.6(2) . 3_776 ?
Ni1 O3 Ni2 96.82(10) . 3_776 ?
C17 O4 C23 116.4(3) . . ?
C24 O5 Ni1 128.6(3) . . ?
C5 N1 C1 118.6(3) . . ?
C5 N1 Ni2 114.7(2) . 3_776 ?
C1 N1 Ni2 126.6(3) . 3_776 ?
C11 N2 C7 119.3(3) . . ?
C11 N2 Ni1 126.0(3) . . ?
C7 N2 Ni1 114.3(2) . . ?
C12 N3 C16 117.9(3) . . ?
C12 N3 Ni1 127.9(3) . . ?
C16 N3 Ni1 113.9(2) . . ?
C22 N4 C18 119.8(3) . . ?
C22 N4 Ni2 126.7(3) . 3_776 ?
C18 N4 Ni2 113.5(2) . 3_776 ?
N1 C1 C2 122.2(4) . . ?
C1 C2 C3 119.4(4) . . ?
C2 C3 C4 119.7(4) . . ?
C3 C4 C5 118.3(4) . . ?
N1 C5 C4 121.7(3) . . ?
N1 C5 C6 116.0(3) . . ?
C4 C5 C6 122.1(3) . . ?
O1 C6 O2 112.0(3) . . ?
O1 C6 C5 108.7(3) . . ?
O2 C6 C5 106.9(3) . . ?
O1 C6 C7 108.6(3) . . ?
O2 C6 C7 108.5(3) . . ?
C5 C6 C7 112.3(3) . . ?
N2 C7 C8 121.2(3) . . ?
N2 C7 C6 115.3(3) . . ?
C8 C7 C6 123.5(3) . . ?
C7 C8 C9 118.9(4) . . ?
C10 C9 C8 119.8(4) . . ?
C9 C10 C11 119.1(4) . . ?
N2 C11 C10 121.7(4) . . ?
N3 C12 C13 123.7(5) . . ?
C14 C13 C12 118.7(5) . . ?
C13 C14 C15 120.0(4) . . ?
C16 C15 C14 118.1(4) . . ?
N3 C16 C15 121.6(4) . . ?
N3 C16 C17 115.5(3) . . ?
C15 C16 C17 122.9(4) . . ?
O3 C17 O4 112.8(3) . . ?
O3 C17 C16 110.6(3) . . ?
O4 C17 C16 102.9(3) . . ?
O3 C17 C18 107.5(3) . . ?
O4 C17 C18 110.2(3) . . ?
C16 C17 C18 112.9(3) . . ?
N4 C18 C19 121.1(4) . . ?
N4 C18 C17 115.8(3) . . ?
C19 C18 C17 123.0(4) . . ?
C20 C19 C18 118.2(5) . . ?
C19 C20 C21 121.1(5) . . ?
C22 C21 C20 117.3(5) . . ?
N4 C22 C21 122.4(4) . . ?
O50A C53 O50 49(2) . . ?
O50A C53 C54 173(2) . . ?
O50 C53 C54 127.1(19) . . ?
O50A O50 C53 56.6(18) . . ?
O50A O50 C51 68(2) . . ?
C53 O50 C51 124(3) . . ?
O50 C51 C52 133(2) . . ?
O50 C51 O50A 47(2) . . ?
C52 C51 O50A 177(3) . . ?
O50 O50A C53 73.9(17) . . ?
O50 O50A C51 64.9(15) . . ?
C53 O50A C51 139(2) . . ?

loop_
_geom_bond_atom_site_label_1
_geom_bond_atom_site_label_2
_geom_bond_distance
_geom_bond_site_symmetry_2
_geom_bond_publ_flag
Ni1 O3 2.019(2) . ?
Ni1 N2 2.070(3) . ?
Ni1 N3 2.089(3) . ?
Ni1 O5 2.134(3) . ?
Ni1 O1 2.165(2) . ?
Ni1 Cl1 2.4051(11) . ?
Ni2 O1 2.028(2) 3_776 ?
Ni2 N4 2.042(3) 3_776 ?
Ni2 N1 2.092(3) 3_776 ?
Ni2 O1 2.106(2) . ?
Ni2 O3 2.126(2) 3_776 ?
Ni2 Cl1 2.4275(10) . ?
O1 C6 1.386(4) . ?
O1 Ni2 2.028(2) 3_776 ?
O2 C6 1.413(4) . ?
O3 C17 1.391(4) . ?
O3 Ni2 2.126(2) 3_776 ?
O4 C17 1.419(4) . ?
O4 C23 1.436(5) . ?
O5 C24 1.330(6) . ?
N1 C5 1.336(5) . ?
N1 C1 1.345(5) . ?
N1 Ni2 2.092(3) 3_776 ?
N2 C11 1.330(5) . ?
N2 C7 1.350(4) . ?
N3 C12 1.326(5) . ?
N3 C16 1.351(5) . ?
N4 C22 1.335(5) . ?
N4 C18 1.339(5) . ?
N4 Ni2 2.042(3) 3_776 ?
C1 C2 1.358(6) . ?
C2 C3 1.361(7) . ?
C3 C4 1.374(6) . ?
C4 C5 1.389(5) . ?
C5 C6 1.530(5) . ?
C6 C7 1.530(5) . ?
C7 C8 1.380(5) . ?
C8 C9 1.377(6) . ?
C9 C10 1.360(6) . ?
C10 C11 1.384(5) . ?
C12 C13 1.376(6) . ?
C13 C14 1.339(7) . ?
C14 C15 1.397(7) . ?
C15 C16 1.390(5) . ?
C16 C17 1.516(5) . ?
C17 C18 1.548(5) . ?
C18 C19 1.384(6) . ?
C19 C20 1.370(7) . ?
C20 C21 1.378(8) . ?
C21 C22 1.375(6) . ?
C53 O50A 1.30(3) . ?
C53 O50 1.500(19) . ?
C53 C54 1.547(16) . ?
O50 O50A 1.19(5) . ?
O50 C51 1.471(19) . ?
C52 C51 1.509(18) . ?
C51 O50A 1.51(3) . ?
